data_4300605
_journal_name_full 'Inorganic Chemistry'
_journal_paper_doi 10.1021/ic051622u
_journal_year 2006
_chemical_formula_sum 'K Mo12 S14'
_chemical_formula_weight 1639.2
_space_group_IT_number 163
_symmetry_cell_setting trigonal
_symmetry_space_group_name_Hall '-P 3 2c'
_symmetry_space_group_name_H-M 'P -3 1 c'
_cell_angle_alpha 90
_cell_angle_beta 90
_cell_angle_gamma 120
_cell_formula_units_Z 2
_cell_length_a 9.0797(9)
_cell_length_b 9.0797(9)
_cell_length_c 16.412(6)
_cell_measurement_temperature 293
_cell_volume 1171.8(5)
_exptl_crystal_density_diffrn 4.6445(18)
_refine_ls_goodness_of_fit_gt 1.59
_cod_original_formula_sum 'K1 Mo12 S14'
_cod_database_code 4300605

loop_
_symmetry_equiv_pos_site_id
_symmetry_equiv_pos_as_xyz
1 x,y,z
2 -y,x-y,z
3 y,x,1/2+z
4 -x+y,-x,z
5 -x,-x+y,1/2+z
6 x-y,-y,1/2+z
7 -x,-y,-z
8 y,-x+y,-z
9 -y,-x,1/2-z
10 x-y,x,-z
11 x,x-y,1/2-z
12 -x+y,y,1/2-z

loop_
_atom_site_label
_atom_site_type_symbol
_atom_site_adp_type
_atom_site_fract_x
_atom_site_fract_y
_atom_site_fract_z
_atom_site_U_iso_or_equiv
_atom_site_symmetry_multiplicity
_atom_site_occupancy
_atom_site_calc_flag
_atom_site_refinement_flags
_atom_site_disorder_assembly
_atom_site_disorder_group
Mo1 Mo Uani 0.15603(3) 0.50328(3) 0.542721(11) 0.00636(6) 12 1 d . . .
Mo2 Mo Uani 0.33087(3) 0.49413(3) 0.684483(11) 0.00676(6) 12 1 d . . .
S1 S Uani 0.03902(8) 0.69397(8) 0.55834(3) 0.00821(18) 12 1 d . . .
S2 S Uani 0.01687(8) 0.35662(8) 0.68091(3) 0.00997(19) 12 1 d . . .
S3 S Uani 0.3333 0.6667 0.43205(6) 0.0094(2) 4 1 d . . .
K1 K Uani 0.3333 0.6667 0.25 0.0196(4) 2 1 d . . .

loop_
_atom_site_aniso_label
_atom_site_aniso_type_symbol
_atom_site_aniso_U_11
_atom_site_aniso_U_22
_atom_site_aniso_U_33
_atom_site_aniso_U_12
_atom_site_aniso_U_13
_atom_site_aniso_U_23
Mo1 Mo 0.00658(8) 0.00699(8) 0.00536(7) 0.00329(7) -0.00046(6) -0.00038(6)
Mo2 Mo 0.00752(8) 0.00787(8) 0.00484(7) 0.00382(7) 0.00050(6) -0.00024(6)
S1 S 0.0078(2) 0.0096(2) 0.00747(19) 0.0046(2) -0.00206(18) -0.00161(18)
S2 S 0.0086(2) 0.0093(3) 0.0093(2) 0.0024(2) 0.00062(19) -0.00053(19)
S3 S 0.0114(3) 0.0114(3) 0.0052(3) 0.00571(13) 0 0
K1 K 0.0239(5) 0.0239(5) 0.0110(5) 0.0119(2) 0 0

loop_
_geom_bond_atom_site_label_1
_geom_bond_atom_site_label_2
_geom_bond_site_symmetry_1
_geom_bond_site_symmetry_2
_geom_bond_distance
_geom_bond_publ_flag
Mo1 Mo1 . 7_566 3.1351(4) yes
Mo1 Mo1 . 2_665 2.6856(3) yes
Mo1 Mo1 . 4_565 2.6856(3) yes
Mo1 Mo2 . . 2.8411(3) yes
Mo1 Mo2 . 2_665 3.8797(3) yes
Mo1 Mo2 . 4_565 2.7542(3) yes
Mo1 S1 . . 2.4559(9) yes
Mo1 S1 . 7_566 2.4338(5) yes
Mo1 S1 . 2_665 2.4376(11) yes
Mo1 S2 . . 2.6136(5) yes
Mo1 S3 . . 2.3881(8) yes
Mo1 S3 . 7_566 3.9292(3) yes
Mo2 Mo2 . 2_665 2.6942(4) yes
Mo2 Mo2 . 9_666 2.6739(2) yes
Mo2 Mo2 . 4_565 2.6942(5) yes
Mo2 Mo2 . 11_566 3.7818(4) yes
Mo2 Mo2 . 12_556 2.6346(4) yes
Mo2 S1 . 2_665 2.4215(7) yes
Mo2 S2 . . 2.4761(7) yes
Mo2 S2 . 2_665 2.4597(7) yes
Mo2 S2 . 12_556 2.5587(7) yes
S1 S1 . 7_566 3.7524(10) yes
S1 S1 . 8_456 3.5352(10) yes
S1 S1 . 10_666 3.5352(8) yes
S1 S2 . . 3.5851(10) yes
S1 S2 . 7_566 3.9564(7) yes
S1 S2 . 2_565 3.9931(11) yes
S1 S2 . 4_565 3.3506(8) yes
S1 S3 . . 3.4873(9) yes
S1 S3 . 7_566 3.3327(5) yes
S2 S2 . 11_566 3.5698(11) yes
S2 S2 . 12_556 3.7064(12) yes
S2 S3 . 7_566 3.5944(9) yes
S2 K1 . 7_566 3.2816(8) yes
S3 K1 . . 2.9878(10) yes
